data_1541188
loop_
_publ_author_name
'Mahjoub, A.R.'
'Hoser, A.'
'Fuchs, J.'
'Seppelt, K.'

_publ_section_title
;
 Die Struktur von Br F6(-) und verwandten Verbindungen
;
_journal_name_full 'Angewandte Chemie (German Edition)'
_journal_page_first 1528
_journal_page_last 1529
_journal_volume 101
_journal_year 1989
_chemical_formula_sum 'F16 I3 K'
_chemical_name_systematic 'K (I3 F16)'
_space_group_IT_number 14
_symmetry_space_group_name_Hall '-P 2yab'
_symmetry_space_group_name_H-M 'P 1 21/a 1'
_cell_angle_alpha 90
_cell_angle_beta 90.49
_cell_angle_gamma 90
_cell_formula_units_Z 8
_cell_length_a 13.535
_cell_length_b 13.638
_cell_length_c 13.421
_cell_volume 2477.296
_citation_journal_id_ASTM ANCEAD
_cod_data_source_file Mahjoub_ANCEAD_1989_1392.cif
_cod_data_source_block F16I3K1
_cod_original_sg_symbol_Hall '-P 2ybc (z,y,-x)'
_cod_original_formula_sum 'F16 I3 K1'
_cod_database_code 1541188

loop_
_symmetry_equiv_pos_as_xyz
x,y,z
-x+1/2,y+1/2,-z
-x,-y,-z
x-1/2,-y-1/2,z

loop_
_atom_site_label
_atom_site_type_symbol
_atom_site_fract_x
_atom_site_fract_y
_atom_site_fract_z
_atom_site_occupancy
_atom_site_U_iso_or_equiv
F2 F-1 0.5455 0.1868 0.5737 1 0.0
F11 F-1 0.6947 0.1223 0.2626 1 0.0
F23 F-1 0.5012 0.6255 0.087 1 0.0
F8 F-1 0.8328 0.0178 0.614 1 0.0
F29 F-1 0.8525 0.5187 -0.0895 1 0.0
F26 F-1 0.6603 0.5311 -0.0462 1 0.0
I4 I+5 0.7262 0.7903 0.2158 1 0.0
I5 I+5 0.5209 0.7132 -0.0164 1 0.0
F30 F-1 0.7725 0.4058 0.0184 1 0.0
F16 F-1 0.6352 0.6946 0.2541 1 0.0
F32 F-1 0.688 0.6969 0.0598 1 0.0
I1 I+5 0.5423 0.2934 0.4865 1 0.0
F20 F-1 0.7604 0.7793 0.3465 1 0.0
F21 F-1 0.4958 0.8064 -0.1172 1 0.0
F31 F-1 0.6949 0.1995 0.4417 1 0.0
F22 F-1 0.5351 0.8159 0.0758 1 0.0
F19 F-1 0.6395 0.8889 0.2677 1 0.0
F24 F-1 0.4595 0.6165 -0.0975 1 0.0
F27 F-1 0.7086 0.5116 0.1425 1 0.0
I3 I+5 0.7758 0.2318 0.28 1 0.0
F25 F-1 0.3904 0.7362 0.0112 1 0.0
F28 F-1 0.9008 0.5035 0.0997 1 0.0
F10 F-1 0.7178 -0.0921 0.5272 1 0.0
K2 K+1 0.979 0.0139 0.7529 1 0.0
F7 F-1 0.8017 0.0279 0.4213 1 0.0
I2 I+5 0.715 0.0416 0.5318 1 0.0
I6 I+5 0.781 0.5407 0.0293 1 0.0
F17 F-1 0.8232 0.6919 0.2075 1 0.0
F1 F-1 0.5368 0.3765 0.5986 1 0.0
F4 F-1 0.4894 0.3999 0.4046 1 0.0
F6 F-1 0.6058 0.0173 0.4463 1 0.0
F12 F-1 0.6655 0.3133 0.2834 1 0.0
F14 F-1 0.8834 0.1529 0.2291 1 0.0
F13 F-1 0.8478 0.3464 0.2474 1 0.0
F9 F-1 0.631 0.0084 0.6389 1 0.0
F15 F-1 0.7469 0.2388 0.1483 1 0.0
F18 F-1 0.8323 0.8851 0.2231 1 0.0
K1 K+1 0.9816 0.541 0.7496 1 0.0
F5 F-1 0.4078 0.2885 0.5091 1 0.0
F3 F-1 0.5003 0.2067 0.3852 1 0.0
